data_1554066
loop_
_publ_author_name
'Salzillo, Tommaso'
'Della Valle, Raffaele Guido'
'Venuti, Elisabetta'
'Brillante, Aldo'
'Siegrist, Theo'
'Masino, Matteo'
'Mezzadri, Francesco'
'Girlando, Alberto'

_publ_section_title
;
 Two New Polymorphs of the Organic Semiconductor 9,10-Diphenylanthracene:
 Raman and X-ray Analysis
;
_journal_issue 3
_journal_name_full 'The Journal of Physical Chemistry C'
_journal_page_first 1831
_journal_paper_doi 10.1021/acs.jpcc.5b11115
_journal_volume 120
_journal_year 2016
_chemical_compound_source 9,10-Diphemylanthracene
_chemical_formula_moiety 'C26 H18'
_chemical_formula_sum 'C26 H18'
_chemical_formula_weight 330.43
_space_group_IT_number 14
_space_group_name_Hall '-P 2yab'
_space_group_name_H-M_alt 'P 1 21/a 1'
_symmetry_cell_setting monoclinic
_symmetry_space_group_name_H-M 'P 1 21/a 1'
_atom_sites_solution_hydrogens geom
_atom_sites_solution_primary direct
_audit_creation_date 06-08-29
_audit_creation_method CRYSTALS_ver_12.84
_cell_angle_alpha 90
_cell_angle_beta 113.003(9)
_cell_angle_gamma 90
_cell_formula_units_Z 4
_cell_length_a 9.4051(9)
_cell_length_b 20.2644(19)
_cell_length_c 9.9777(9)
_cell_measurement_reflns_used 0
_cell_measurement_temperature 105
_cell_measurement_theta_max 0
_cell_measurement_theta_min 0
_cell_volume 1750.4(3)
_computing_cell_refinement 'USER DEFINED CELL REFINEMENT'
_computing_data_collection 'USER DEFINED DATA COLLECTION'
_computing_data_reduction 'USER DEFINED DATA REDUCTION'
_computing_molecular_graphics 'CAMERON (Watkin et al., 1996)'
_computing_publication_material 'CRYSTALS (Betteridge et al., 2003)'
_computing_structure_refinement 'CRYSTALS (Betteridge et al., 2003)'
_computing_structure_solution 'USER DEFINED STRUCTURE SOLUTION'
_diffrn_ambient_temperature 293
_diffrn_measured_fraction_theta_full 0.995
_diffrn_measured_fraction_theta_max 0.954
_diffrn_measurement_device_type Unknown
_diffrn_measurement_method \w/2\q
_diffrn_radiation_monochromator graphite
_diffrn_radiation_type 'Mo K\a'
_diffrn_radiation_wavelength 0.71073
_diffrn_reflns_av_R_equivalents 0.065
_diffrn_reflns_limit_h_max 13
_diffrn_reflns_limit_h_min -13
_diffrn_reflns_limit_k_max 28
_diffrn_reflns_limit_k_min -28
_diffrn_reflns_limit_l_max 13
_diffrn_reflns_limit_l_min -14
_diffrn_reflns_number 42246
_diffrn_reflns_theta_full 29.443
_diffrn_reflns_theta_max 30.669
_diffrn_reflns_theta_min 2.718
_diffrn_standards_number 0
_exptl_absorpt_coefficient_mu 0.071
_exptl_absorpt_correction_T_max 1.0000
_exptl_absorpt_correction_T_min 1.0000
_exptl_absorpt_correction_type none
_exptl_crystal_density_diffrn 1.254
_exptl_crystal_F_000 696
_refine_diff_density_max 0.33
_refine_diff_density_min -0.18
_refine_ls_extinction_method None
_refine_ls_goodness_of_fit_ref 0.8514
_refine_ls_hydrogen_treatment constr
_refine_ls_matrix_type full
_refine_ls_number_parameters 235
_refine_ls_number_reflns 2797
_refine_ls_number_restraints 0
_refine_ls_R_factor_all 0.0945
_refine_ls_R_factor_gt 0.0475
_refine_ls_shift/su_max 0.000149
_refine_ls_structure_factor_coef Fsqd
_refine_ls_weighting_details
;
 Method, part 1, Chebychev polynomial, (Watkin, 1994, Prince, 1982) 
 [weight] = 1.0/[A~0~*T~0~(x)+A~1~*T~1~(x) ... +A~n-1~]*T~n-1~(x)] 
 where A~i~ are the Chebychev coefficients listed below and x= Fcalc/Fmax 
 Method = Robust Weighting (Prince, 1982) 
 W = [weight] * [1-(deltaF/6*sigmaF)^2^]^2^ 
 A~i~ are: 
 183. 101. 138. 
;
_refine_ls_weighting_scheme calc
_refine_ls_wR_factor_all 0.0875
_refine_ls_wR_factor_gt 0.0782
_refine_ls_wR_factor_ref 0.0782
_reflns_limit_h_max 12
_reflns_limit_h_min -13
_reflns_limit_k_max 28
_reflns_limit_k_min 0
_reflns_limit_l_max 14
_reflns_limit_l_min 0
_reflns_number_gt 2797
_reflns_number_total 5174
_reflns_threshold_expression I>0.5\s(I)
_oxford_diffrn_Wilson_B_factor 0.00
_oxford_diffrn_Wilson_scale 0.00
_oxford_refine_ls_scale 1.981(9)
_oxford_structure_analysis_title CRYSTALS_cif
_cod_data_source_file jp5b11115_si_002.cif
_cod_data_source_block CRYSTALS_cif
_cod_depositor_comments
;
The following automatic conversions were performed:

data item '_symmetry_cell_setting' value 'Monoclinic' was changed to
'monoclinic' in accordance with the
/home/saulius/struct/COD-crude-data/automatic-downloads/DataCite-retrospective/ACS/depositions/lib/dictionaries/cif_core.dic
dictionary named 'cif_core.dic' version 2.4.2 last updated on
2011-04-26.

Automatic conversion script
Id: cif_fix_values 6909 2019-04-08 15:41:33Z antanas 
;
_cod_original_sg_symbol_H-M 'P 1 21/a 1 '
_cod_database_code 1554066

loop_
_symmetry_equiv_pos_as_xyz
x,y,z
-x,-y,-z
-x+1/2,y+1/2,-z
x+1/2,-y+1/2,z

loop_
_atom_site_label
_atom_site_type_symbol
_atom_site_fract_x
_atom_site_fract_y
_atom_site_fract_z
_atom_site_U_iso_or_equiv
_atom_site_occupancy
_atom_site_adp_type
_atom_site_refinement_flags_posn
C1 C -0.1203(2) -0.11369(10) -0.3985(2) 0.0208 1.0000 Uani .
C2 C -0.1598(2) -0.00606(10) -0.5320(2) 0.0194 1.0000 Uani .
C3 C 0.1004(2) -0.05105(9) -0.4216(2) 0.0195 1.0000 Uani .
C4 C -0.0587(2) -0.05629(9) -0.4535(2) 0.0192 1.0000 Uani .
C5 C -0.1301(3) -0.17686(10) -0.4568(2) 0.0255 1.0000 Uani .
C6 C -0.1160(2) 0.04931(10) -0.0600(2) 0.0220 1.0000 Uani .
C7 C 0.0251(2) 0.05434(10) -0.0772(2) 0.0224 1.0000 Uani .
C8 C 0.0591(3) 0.10975(10) -0.1494(2) 0.0253 1.0000 Uani .
C9 C 0.3620(2) -0.09465(10) -0.3051(2) 0.0255 1.0000 Uani .
C10 C -0.2300(2) -0.15537(11) -0.2325(2) 0.0265 1.0000 Uani .
C11 C -0.1700(2) -0.10382(10) -0.2860(2) 0.0230 1.0000 Uani .
C12 C 0.2074(2) -0.10071(10) -0.3405(2) 0.0232 1.0000 Uani .
C13 C -0.1423(2) -0.00453(10) 0.0171(2) 0.0223 1.0000 Uani .
C14 C -0.3234(2) -0.01049(10) -0.5724(2) 0.0224 1.0000 Uani .
C15 C -0.2357(2) 0.10153(10) -0.1236(2) 0.0230 1.0000 Uani .
C16 C -0.2856(2) -0.01301(11) 0.0343(2) 0.0267 1.0000 Uani .
C17 C -0.2420(3) -0.21795(11) -0.2932(2) 0.0290 1.0000 Uani .
C18 C -0.3182(2) 0.10576(11) -0.2737(2) 0.0257 1.0000 Uani .
C19 C 0.1974(3) 0.11593(11) -0.1608(2) 0.0275 1.0000 Uani .
C20 C -0.4212(2) 0.03772(11) -0.6512(2) 0.0252 1.0000 Uani .
C21 C -0.4276(3) 0.15535(11) -0.3332(2) 0.0293 1.0000 Uani .
C22 C -0.3125(3) -0.06683(11) 0.1029(2) 0.0280 1.0000 Uani .
C23 C -0.4558(3) 0.20131(11) -0.2442(3) 0.0325 1.0000 Uani .
C24 C -0.1914(3) -0.22873(11) -0.4045(2) 0.0293 1.0000 Uani .
C25 C -0.2645(3) 0.14863(12) -0.0354(2) 0.0349 1.0000 Uani .
C26 C -0.3738(3) 0.19791(12) -0.0948(3) 0.0391 1.0000 Uani .
H51 H -0.0945 -0.1842 -0.5344 0.0308 1.0000 Uiso R
H81 H -0.0183 0.1436 -0.1884 0.0307 1.0000 Uiso R
H91 H 0.4313 -0.1283 -0.2511 0.0318 1.0000 Uiso R
H101 H -0.2626 -0.1479 -0.1534 0.0315 1.0000 Uiso R
H111 H -0.1634 -0.0607 -0.2443 0.0281 1.0000 Uiso R
H121 H 0.1674 -0.1400 -0.3104 0.0287 1.0000 Uiso R
H141 H -0.3658 -0.0486 -0.5439 0.0271 1.0000 Uiso R
H161 H -0.3643 0.0199 -0.0043 0.0332 1.0000 Uiso R
H171 H -0.2850 -0.2535 -0.2584 0.0353 1.0000 Uiso R
H181 H -0.2971 0.0746 -0.3354 0.0312 1.0000 Uiso R
H191 H 0.2189 0.1540 -0.2080 0.0333 1.0000 Uiso R
H201 H -0.5304 0.0329 -0.6773 0.0305 1.0000 Uiso R
H211 H -0.4849 0.1576 -0.4371 0.0330 1.0000 Uiso R
H221 H -0.4104 -0.0712 0.1118 0.0354 1.0000 Uiso R
H231 H -0.5316 0.2353 -0.2861 0.0395 1.0000 Uiso R
H241 H -0.1973 -0.2719 -0.4443 0.0347 1.0000 Uiso R
H251 H -0.2069 0.1461 0.0678 0.0407 1.0000 Uiso R
H261 H -0.3920 0.2294 -0.0316 0.0474 1.0000 Uiso R

loop_
_atom_site_aniso_label
_atom_site_aniso_U_11
_atom_site_aniso_U_22
_atom_site_aniso_U_33
_atom_site_aniso_U_23
_atom_site_aniso_U_13
_atom_site_aniso_U_12
C1 0.0207(9) 0.0181(9) 0.0221(9) 0.0037(8) 0.0067(8) 0.0004(7)
C2 0.0227(10) 0.0165(9) 0.0194(9) -0.0014(7) 0.0087(8) 0.0001(7)
C3 0.0230(10) 0.0152(8) 0.0210(9) -0.0006(7) 0.0094(8) 0.0005(7)
C4 0.0234(10) 0.0147(9) 0.0210(9) -0.0007(7) 0.0103(8) -0.0013(8)
C5 0.0307(11) 0.0208(10) 0.0251(10) 0.0024(8) 0.0111(9) 0.0018(9)
C6 0.0263(10) 0.0172(9) 0.0196(9) -0.0024(8) 0.0061(8) 0.0009(8)
C7 0.0265(11) 0.0179(9) 0.0193(9) -0.0010(8) 0.0053(8) 0.0000(8)
C8 0.0301(11) 0.0207(10) 0.0228(10) 0.0020(8) 0.0078(9) 0.0023(9)
C9 0.0266(11) 0.0204(10) 0.0265(10) 0.0024(8) 0.0073(9) 0.0060(8)
C10 0.0279(11) 0.0288(11) 0.0235(10) 0.0023(9) 0.0108(9) -0.0019(9)
C11 0.0255(10) 0.0195(9) 0.0234(10) -0.0016(8) 0.0088(8) -0.0026(8)
C12 0.0267(10) 0.0175(9) 0.0249(10) 0.0022(8) 0.0095(8) 0.0024(8)
C13 0.0271(10) 0.0185(9) 0.0191(9) -0.0015(7) 0.0067(8) 0.0007(8)
C14 0.0246(10) 0.0202(10) 0.0236(9) -0.0011(8) 0.0105(8) -0.0020(8)
C15 0.0258(10) 0.0179(9) 0.0244(10) 0.0007(8) 0.0090(8) 0.0003(8)
C16 0.0266(11) 0.0244(10) 0.0273(10) 0.0004(9) 0.0088(9) 0.0030(9)
C17 0.0336(12) 0.0221(11) 0.0287(11) 0.0053(9) 0.0093(9) -0.0066(9)
C18 0.0278(11) 0.0227(10) 0.0244(10) -0.0024(8) 0.0080(8) 0.0010(9)
C19 0.0335(12) 0.0234(11) 0.0254(10) 0.0038(8) 0.0114(9) -0.0002(9)
C20 0.0217(10) 0.0265(11) 0.0272(10) -0.0025(9) 0.0091(8) 0.0012(8)
C21 0.0290(12) 0.0249(11) 0.0271(11) 0.0016(9) 0.0035(9) -0.0016(9)
C22 0.0270(11) 0.0291(12) 0.0295(11) -0.0006(9) 0.0128(9) -0.0005(9)
C23 0.0327(13) 0.0239(11) 0.0367(13) 0.0064(10) 0.0089(10) 0.0059(9)
C24 0.0386(13) 0.0172(10) 0.0287(11) -0.0005(8) 0.0093(10) -0.0033(9)
C25 0.0488(15) 0.0286(12) 0.0237(11) 0.0002(9) 0.0102(10) 0.0096(11)
C26 0.0539(16) 0.0287(13) 0.0343(13) -0.0015(10) 0.0169(12) 0.0137(11)

loop_
_atom_type_symbol
_atom_type_scat_dispersion_real
_atom_type_scat_dispersion_imag
_atom_type_scat_Cromer_Mann_a1
_atom_type_scat_Cromer_Mann_b1
_atom_type_scat_Cromer_Mann_a2
_atom_type_scat_Cromer_Mann_b2
_atom_type_scat_Cromer_Mann_a3
_atom_type_scat_Cromer_Mann_b3
_atom_type_scat_Cromer_Mann_a4
_atom_type_scat_Cromer_Mann_b4
_atom_type_scat_Cromer_Mann_c
_atom_type_scat_source
C 0.0033 0.0016 2.3100 20.8439 1.0200 10.2075 1.5886 0.5687 0.8650 51.6512 0.2156 'International Tables Vol C 4.2.6.8 and 6.1.1.4'
H 0.0000 0.0000 0.4930 10.5109 0.3229 26.1257 0.1402 3.1424 0.0408 57.7998 0.0030 'International Tables Vol C 4.2.6.8 and 6.1.1.4'

loop_
_geom_angle_atom_site_label_1
_geom_angle_site_symmetry_1
_geom_angle_atom_site_label_2
_geom_angle_atom_site_label_3
_geom_angle
_geom_angle_publ_flag
C4 . C1 C5 122.19(18) yes
C4 . C1 C11 119.05(18) yes
C5 . C1 C11 118.75(19) yes
C3 2_554 C2 C4 119.93(18) yes
C3 2_554 C2 C14 118.00(18) yes
C4 . C2 C14 122.05(18) yes
C2 2_554 C3 C4 120.05(17) yes
C2 2_554 C3 C12 118.22(18) yes
C4 . C3 C12 121.71(18) yes
C1 . C4 C3 120.41(18) yes
C1 . C4 C2 119.51(18) yes
C3 . C4 C2 120.02(17) yes
C1 . C5 C24 120.4(2) yes
C1 . C5 H51 119.2 no
C24 . C5 H51 120.4 no
C7 . C6 C13 119.81(18) yes
C7 . C6 C15 119.14(18) yes
C13 . C6 C15 121.05(19) yes
C13 2_555 C7 C6 120.20(18) yes
C13 2_555 C7 C8 118.20(19) yes
C6 . C7 C8 121.56(19) yes
C7 . C8 C19 121.6(2) yes
C7 . C8 H81 118.6 no
C19 . C8 H81 119.9 no
C20 2_554 C9 C12 120.0(2) yes
C20 2_554 C9 H91 119.4 no
C12 . C9 H91 120.6 no
C11 . C10 C17 119.7(2) yes
C11 . C10 H101 120.2 no
C17 . C10 H101 120.1 no
C10 . C11 C1 121.2(2) yes
C10 . C11 H111 119.1 no
C1 . C11 H111 119.7 no
C3 . C12 C9 121.8(2) yes
C3 . C12 H121 118.5 no
C9 . C12 H121 119.7 no
C7 2_555 C13 C6 119.99(19) yes
C7 2_555 C13 C16 117.92(19) yes
C6 . C13 C16 122.06(19) yes
C2 . C14 C20 121.73(19) yes
C2 . C14 H141 119.4 no
C20 . C14 H141 118.9 no
C6 . C15 C18 120.71(19) yes
C6 . C15 C25 121.06(19) yes
C18 . C15 C25 118.2(2) yes
C13 . C16 C22 121.6(2) yes
C13 . C16 H161 118.9 no
C22 . C16 H161 119.5 no
C10 . C17 C24 119.8(2) yes
C10 . C17 H171 120.2 no
C24 . C17 H171 120.0 no
C15 . C18 C21 120.7(2) yes
C15 . C18 H181 118.9 no
C21 . C18 H181 120.4 no
C22 2_555 C19 C8 120.4(2) yes
C22 2_555 C19 H191 119.2 no
C8 . C19 H191 120.4 no
C9 2_554 C20 C14 120.2(2) yes
C9 2_554 C20 H201 120.3 no
C14 . C20 H201 119.5 no
C18 . C21 C23 120.4(2) yes
C18 . C21 H211 120.1 no
C23 . C21 H211 119.5 no
C19 2_555 C22 C16 120.3(2) yes
C19 2_555 C22 H221 120.2 no
C16 . C22 H221 119.5 no
C21 . C23 C26 119.5(2) yes
C21 . C23 H231 119.9 no
C26 . C23 H231 120.6 no
C5 . C24 C17 120.2(2) yes
C5 . C24 H241 120.1 no
C17 . C24 H241 119.7 no
C15 . C25 C26 121.1(2) yes
C15 . C25 H251 118.3 no
C26 . C25 H251 120.7 no
C25 . C26 C23 120.2(2) yes
C25 . C26 H261 119.3 no
C23 . C26 H261 120.5 no

loop_
_geom_bond_atom_site_label_1
_geom_bond_atom_site_label_2
_geom_bond_site_symmetry_2
_geom_bond_distance
_geom_bond_publ_flag
C1 C4 . 1.497(3) yes
C1 C5 . 1.394(3) yes
C1 C11 . 1.389(3) yes
C2 C3 2_554 1.438(3) yes
C2 C4 . 1.404(3) yes
C2 C14 . 1.433(3) yes
C3 C4 . 1.407(3) yes
C3 C12 . 1.430(3) yes
C5 C24 . 1.395(3) yes
C5 H51 . 0.968 no
C6 C7 . 1.407(3) yes
C6 C13 . 1.412(3) yes
C6 C15 . 1.494(3) yes
C7 C13 2_555 1.441(3) yes
C7 C8 . 1.436(3) yes
C8 C19 . 1.355(3) yes
C8 H81 . 0.965 no
C9 C20 2_554 1.422(3) yes
C9 C12 . 1.361(3) yes
C9 H91 . 0.951 no
C10 C11 . 1.389(3) yes
C10 C17 . 1.390(3) yes
C10 H101 . 0.964 no
C11 H111 . 0.959 no
C12 H121 . 0.976 no
C13 C16 . 1.434(3) yes
C14 C20 . 1.361(3) yes
C14 H141 . 0.961 no
C15 C18 . 1.394(3) yes
C15 C25 . 1.395(3) yes
C16 C22 . 1.363(3) yes
C16 H161 . 0.958 no
C17 C24 . 1.386(3) yes
C17 H171 . 0.955 no
C18 C21 . 1.395(3) yes
C18 H181 . 0.955 no
C19 C22 2_555 1.417(3) yes
C19 H191 . 0.966 no
C20 H201 . 0.961 no
C21 C23 . 1.382(3) yes
C21 H211 . 0.965 no
C22 H221 . 0.964 no
C23 C26 . 1.386(3) yes
C23 H231 . 0.961 no
C24 H241 . 0.954 no
C25 C26 . 1.389(3) yes
C25 H251 . 0.959 no
C26 H261 . 0.959 no
